data_7102491
loop_
_publ_author_name
'Knaust, Jacqueline M'
'Inman, Chad'
'Keller, Steven W'

_publ_section_title
;
 A host-guest complex between a metal-organic cyclotriveratrylene
 analog and a polyoxometalate:
 [Cu6(4,7-phenanthroline)8(MeCN)4]2PM12O40(M = Mo or W).
;
_journal_issue 5
_journal_name_full 'Chemical communications (Cambridge, England)'
_journal_page_first 492
_journal_page_last 493
_journal_paper_doi 10.1039/b309255k
_journal_year 2004
_chemical_formula_sum 'C62 H51 Cl0 Cu3 Mo12 N11 O42 P'
_chemical_formula_weight 2995.01
_chemical_name_systematic
;
?
;
_space_group_IT_number 2
_symmetry_cell_setting triclinic
_symmetry_space_group_name_Hall '-P 1'
_symmetry_space_group_name_H-M 'P -1'
_atom_sites_solution_hydrogens geom
_atom_sites_solution_primary direct
_atom_sites_solution_secondary difmap
_audit_creation_method SHELXL-97
_cell_angle_alpha 79.799(2)
_cell_angle_beta 87.654(2)
_cell_angle_gamma 72.576(2)
_cell_formula_units_Z 2
_cell_length_a 13.0253(17)
_cell_length_b 16.002(2)
_cell_length_c 21.112(3)
_cell_measurement_reflns_used 5709
_cell_measurement_temperature 173(2)
_cell_measurement_theta_max 26.148
_cell_measurement_theta_min 2.5685
_cell_volume 4131.8(9)
_computing_cell_refinement 'Smart (Bruker 1998)'
_computing_data_collection 'Smart (Bruker 1998)'
_computing_data_reduction 'Saint (Bruker 1998)'
_computing_molecular_graphics 'ORTEP-III (Burnett & Johnson, 1996)'
_computing_publication_material 'CIFTAB (Sheldrick, 1997)'
_computing_structure_refinement 'SHELXL-97 (Sheldrick, 1997)'
_computing_structure_solution 'SHELXS-97 (Sheldrick, 1997)'
_diffrn_ambient_temperature 173(2)
_diffrn_measured_fraction_theta_full 0.978
_diffrn_measured_fraction_theta_max 0.978
_diffrn_measurement_device_type 'Bruker SMART CCD area detector'
_diffrn_measurement_method 'omega scans'
_diffrn_radiation_monochromator graphite
_diffrn_radiation_source 'fine-focus sealed tube'
_diffrn_radiation_type MoK\a
_diffrn_radiation_wavelength 0.71073
_diffrn_reflns_av_R_equivalents 0.0507
_diffrn_reflns_av_sigmaI/netI 0.1095
_diffrn_reflns_limit_h_max 11
_diffrn_reflns_limit_h_min -16
_diffrn_reflns_limit_k_max 20
_diffrn_reflns_limit_k_min -20
_diffrn_reflns_limit_l_max 27
_diffrn_reflns_limit_l_min -26
_diffrn_reflns_number 29964
_diffrn_reflns_theta_full 27.12
_diffrn_reflns_theta_max 27.12
_diffrn_reflns_theta_min 1.53
_exptl_absorpt_coefficient_mu 2.627
_exptl_absorpt_correction_T_max 1.000000
_exptl_absorpt_correction_T_min 0.780716
_exptl_absorpt_correction_type multi-scan
_exptl_absorpt_process_details
;
Data were collected for decay and absorption using the program SADABS
based on the method of R.H. Blessing (Acta Cryst. A51, 33-38, 1995).
;
_exptl_crystal_colour orange/red
_exptl_crystal_density_diffrn 2.407
_exptl_crystal_density_method 'not measured'
_exptl_crystal_description blocky
_exptl_crystal_F_000 2884
_exptl_crystal_size_max 0.2
_exptl_crystal_size_mid 0.1
_exptl_crystal_size_min 0.1
_refine_diff_density_max 1.027
_refine_diff_density_min -0.918
_refine_diff_density_rms 0.195
_refine_ls_extinction_coef 0.00005(3)
_refine_ls_extinction_expression Fc^*^==kFc[1+0.001xFc^2^\l^3^/sin(2\q)]^-1/4^
_refine_ls_extinction_method SHELXL
_refine_ls_goodness_of_fit_ref 0.977
_refine_ls_hydrogen_treatment mixed
_refine_ls_matrix_type full
_refine_ls_number_parameters 1156
_refine_ls_number_reflns 17864
_refine_ls_number_restraints 18
_refine_ls_restrained_S_all 0.978
_refine_ls_R_factor_all 0.1061
_refine_ls_R_factor_gt 0.0533
_refine_ls_shift/su_max 1.358
_refine_ls_shift/su_mean 0.029
_refine_ls_structure_factor_coef Fsqd
_refine_ls_weighting_details 'calc w==1/[\s^2^(Fo^2^)+(0.0400P)^2^+0.0000P] where P==(Fo^2^+2Fc^2^)/3'
_refine_ls_weighting_scheme calc
_refine_ls_wR_factor_gt 0.0987
_refine_ls_wR_factor_ref 0.1164
_reflns_number_gt 11104
_reflns_number_total 17864
_reflns_threshold_expression >2sigma(I)
_cod_data_source_file b309255k.txt
_cod_data_source_block Compound_1
_cod_depositor_comments
;
The following automatic conversions were performed:
'_symmetry_cell_setting' value 'Triclinic' changed to 'triclinic'
according to '/home/saulius/struct/CIF-dictionaries/cif_core.dic'
dictionary named 'cif_core.dic' version 2.4.1 from 2010-06-29.

Automatic conversion script
Id: cif_fix_enum 1527 2010-12-29 10:47:43Z saulius 

The following automatic conversions were performed:

'_exptl_absorpt_correction_type' tag value 'multi-scans' was replaced
with 'multi-scan' value.

Automatic conversion script
Id: cif_fix_values 1646 2011-03-28 12:23:43Z adriana 
;
_cod_original_sg_symbol_H-M P-1
_cod_database_code 7102491

loop_
_symmetry_equiv_pos_as_xyz
'x, y, z'
'-x, -y, -z'

loop_
_atom_site_label
_atom_site_type_symbol
_atom_site_fract_x
_atom_site_fract_y
_atom_site_fract_z
_atom_site_U_iso_or_equiv
_atom_site_adp_type
_atom_site_occupancy
_atom_site_symmetry_multiplicity
_atom_site_calc_flag
_atom_site_refinement_flags
_atom_site_disorder_assembly
_atom_site_disorder_group
Mo1 Mo 0.72295(5) 0.72348(4) 0.32887(3) 0.01771(16) Uani 1 1 d . . .
Mo2 Mo 0.90377(6) 0.85304(5) 0.36370(3) 0.02066(17) Uani 1 1 d . . .
Mo3 Mo 0.49235(6) 0.86319(4) 0.37819(3) 0.01922(16) Uani 1 1 d . . .
Mo4 Mo 0.51303(5) 0.82311(4) 0.22319(3) 0.01764(16) Uani 1 1 d . . .
Mo5 Mo 0.87903(5) 0.81521(4) 0.19794(3) 0.01700(16) Uani 1 1 d . . .
Mo6 Mo 0.67868(6) 0.96940(5) 0.43629(3) 0.02396(18) Uani 1 1 d . . .
Mo7 Mo 0.66262(6) 0.94190(5) 0.10392(3) 0.01867(16) Uani 1 1 d . . .
Mo8 Mo 0.81535(6) 1.07921(5) 0.32629(3) 0.02231(17) Uani 1 1 d . . .
Mo9 Mo 0.44068(6) 1.10763(5) 0.33531(4) 0.02485(18) Uani 1 1 d . . .
Mo10 Mo 0.42013(6) 1.06871(5) 0.18294(3) 0.02200(17) Uani 1 1 d . . .
Mo11 Mo 0.83438(5) 1.03928(4) 0.15809(3) 0.01777(16) Uani 1 1 d . . .
Mo12 Mo 0.58340(6) 1.19015(5) 0.21353(3) 0.02201(17) Uani 1 1 d . . .
Cu1 Cu 1.24306(8) 0.77315(7) 0.41817(5) 0.0253(2) Uani 1 1 d . . .
Cu2 Cu 1.20200(9) 0.69625(7) 0.06695(5) 0.0267(3) Uani 1 1 d . . .
Cu3 Cu 1.29767(8) 0.56109(7) -0.27541(5) 0.0263(3) Uani 1 1 d . . .
P1 P 0.66249(16) 0.95596(13) 0.27081(10) 0.0148(4) Uani 1 1 d . . .
O1 O 0.7794(4) 0.6128(4) 0.3488(3) 0.0258(13) Uani 1 1 d . . .
O2 O 1.0159(4) 0.7823(4) 0.4010(3) 0.0287(14) Uani 1 1 d . . .
O3 O 0.4134(4) 0.8330(4) 0.4382(3) 0.0261(13) Uani 1 1 d . . .
O4 O 0.4323(4) 0.7804(4) 0.1887(3) 0.0252(13) Uani 1 1 d . . .
O5 O 0.9878(4) 0.7354(3) 0.1806(3) 0.0230(13) Uani 1 1 d . . .
O6 O 0.6611(5) 0.9825(4) 0.5135(3) 0.0369(16) Uani 1 1 d . . .
O7 O 0.6372(4) 0.9298(4) 0.0294(2) 0.0260(13) Uani 1 1 d . . .
O8 O 0.8859(5) 1.1491(4) 0.3352(3) 0.0293(14) Uani 1 1 d . . .
O9 O 0.3372(5) 1.1610(4) 0.3768(3) 0.0398(17) Uani 1 1 d . . .
O10 O 0.3165(4) 1.1068(4) 0.1299(3) 0.0329(15) Uani 1 1 d . . .
O11 O 0.9020(4) 1.1007(3) 0.1114(3) 0.0257(13) Uani 1 1 d . . .
O12 O 0.5731(5) 1.2984(4) 0.1912(3) 0.0333(15) Uani 1 1 d . . .
O13 O 0.8137(4) 0.7695(3) 0.3657(2) 0.0223(13) Uani 1 1 d . . .
O14 O 0.6124(4) 0.7462(3) 0.3867(2) 0.0188(12) Uani 1 1 d . . .
O15 O 0.6152(4) 0.7229(3) 0.2639(2) 0.0174(12) Uani 1 1 d . . .
O16 O 0.8023(4) 0.7511(3) 0.2481(2) 0.0193(12) Uani 1 1 d . . .
O17 O 0.9245(4) 0.8393(3) 0.2791(2) 0.0207(12) Uani 1 1 d . . .
O18 O 0.8126(4) 0.8854(3) 0.4390(2) 0.0255(13) Uani 1 1 d . . .
O19 O 0.6000(4) 0.8952(3) 0.4263(2) 0.0220(13) Uani 1 1 d . . .
O20 O 0.4437(4) 0.8282(3) 0.3093(2) 0.0206(12) Uani 1 1 d . . .
O21 O 0.5971(4) 0.8548(3) 0.1572(2) 0.0199(12) Uani 1 1 d . . .
O22 O 0.7960(4) 0.8403(3) 0.1237(2) 0.0223(13) Uani 1 1 d . . .
O23 O 0.9275(4) 0.9618(3) 0.3556(3) 0.0240(13) Uani 1 1 d . . .
O24 O 0.4323(4) 0.9825(3) 0.3542(2) 0.0258(14) Uani 1 1 d . . .
O25 O 0.4292(4) 0.9515(3) 0.2089(3) 0.0239(13) Uani 1 1 d . . .
O26 O 0.9213(4) 0.9238(3) 0.1614(3) 0.0217(13) Uani 1 1 d . . .
O27 O 0.8627(4) 1.0498(3) 0.2396(2) 0.0203(12) Uani 1 1 d . . .
O28 O 0.7559(4) 1.0605(4) 0.4060(3) 0.0277(14) Uani 1 1 d . . .
O29 O 0.5541(4) 1.0662(3) 0.3921(3) 0.0265(14) Uani 1 1 d . . .
O30 O 0.3586(4) 1.1096(3) 0.2563(3) 0.0260(14) Uani 1 1 d . . .
O31 O 0.5416(4) 1.0257(3) 0.1255(2) 0.0220(13) Uani 1 1 d . . .
O32 O 0.7492(4) 1.0165(3) 0.0894(2) 0.0192(12) Uani 1 1 d . . .
O33 O 0.6932(4) 1.1544(3) 0.2848(3) 0.0244(13) Uani 1 1 d . . .
O34 O 0.4831(4) 1.1998(3) 0.2883(3) 0.0278(14) Uani 1 1 d . . .
O35 O 0.4738(4) 1.1770(3) 0.1680(2) 0.0231(13) Uani 1 1 d . . .
O36 O 0.6946(4) 1.1336(3) 0.1661(2) 0.0191(12) Uani 1 1 d . . .
O37 O 0.6184(4) 0.8767(3) 0.2916(2) 0.0145(11) Uani 1 1 d . . .
O38 O 0.7335(4) 0.9620(3) 0.3245(2) 0.0165(12) Uani 1 1 d . . .
O39 O 0.7295(4) 0.9429(3) 0.2102(2) 0.0153(11) Uani 1 1 d . . .
O40 O 0.5685(4) 1.0423(3) 0.2567(2) 0.0163(12) Uani 1 1 d . . .
N1 N 1.1574(6) 0.8329(5) 0.4944(3) 0.0267(17) Uani 1 1 d . . .
N2 N 1.2898(5) 0.6468(4) 0.4540(3) 0.0224(16) Uani 1 1 d . . .
N3 N 1.6221(5) 0.4023(4) 0.3485(3) 0.0233(16) Uani 1 1 d . . .
N4 N 1.2072(5) 0.8720(4) 0.3465(3) 0.0176(14) Uani 1 1 d . . .
N5 N 1.1615(5) 0.8205(4) 0.0964(3) 0.0243(16) Uani 1 1 d . . .
N6 N 1.1693(6) 0.5958(5) 0.1213(4) 0.0348(19) Uani 1 1 d . . .
N7 N 1.0837(5) 0.7242(4) -0.0062(3) 0.0245(16) Uani 1 1 d . . .
N8 N 1.1527(6) 0.6504(4) -0.2548(3) 0.0250(16) Uani 1 1 d . . .
N9 N 1.2968(5) 0.4595(4) -0.2071(3) 0.0215(15) Uani 1 1 d . . .
N10 N 1.6468(6) 0.2989(5) -0.0395(3) 0.0266(17) Uani 1 1 d . . .
N11 N 0.0223(9) 1.3136(8) 0.4419(5) 0.080(4) Uani 1 1 d . . .
C1 C 1.0789(7) 0.8642(6) 0.5173(4) 0.032(2) Uani 1 1 d . . .
C2 C 0.9751(7) 0.9051(7) 0.5459(5) 0.047(3) Uani 1 1 d . . .
H2A H 0.9203 0.9316 0.5118 0.071 Uiso 1 1 calc R . .
H2B H 0.9821 0.9514 0.5687 0.071 Uiso 1 1 calc R . .
H2C H 0.9537 0.8595 0.5763 0.071 Uiso 1 1 calc R . .
C3 C 1.2319(7) 0.6188(5) 0.5020(4) 0.028(2) Uani 1 1 d . . .
H3 H 1.1737 0.6619 0.5174 0.033 Uiso 1 1 calc R . .
C4 C 1.2516(7) 0.5308(6) 0.5306(4) 0.030(2) Uani 1 1 d . . .
H4 H 1.2084 0.5147 0.5652 0.036 Uiso 1 1 calc R . .
C5 C 1.3325(7) 0.4678(5) 0.5091(4) 0.0248(19) Uani 1 1 d . . .
H5 H 1.3468 0.4072 0.5289 0.030 Uiso 1 1 calc R . .
C6 C 1.3956(6) 0.4915(5) 0.4574(4) 0.0180(17) Uani 1 1 d . . .
C7 C 1.3737(6) 0.5826(5) 0.4314(4) 0.0157(16) Uani 1 1 d . . .
C8 C 1.4364(6) 0.6125(5) 0.3803(4) 0.0211(18) Uani 1 1 d . . .
H8 H 1.4201 0.6742 0.3635 0.025 Uiso 1 1 calc R . .
C9 C 1.5189(6) 0.5535(5) 0.3555(4) 0.0217(19) Uani 1 1 d . . .
H9 H 1.5623 0.5747 0.3231 0.026 Uiso 1 1 calc R . .
C10 C 1.5418(6) 0.4585(5) 0.3778(4) 0.0188(17) Uani 1 1 d . . .
C11 C 1.4827(6) 0.4281(5) 0.4285(4) 0.0224(19) Uani 1 1 d . A .
C12 C 1.5079(7) 0.3352(5) 0.4495(4) 0.028(2) Uani 1 1 d . . .
H12 H 1.4691 0.3118 0.4836 0.034 Uiso 1 1 calc R A .
C13 C 1.5876(7) 0.2803(6) 0.4205(4) 0.033(2) Uani 1 1 d . A -1
H13 H 1.6067 0.2178 0.4347 0.040 Uiso 1 1 calc R A -1
C14 C 1.6412(7) 0.3157(5) 0.3702(4) 0.0242(19) Uani 1 1 d . . .
H14 H 1.6954 0.2756 0.3496 0.029 Uiso 1 1 calc R A .
C15 C 1.1961(6) 0.9532(5) 0.3585(4) 0.0198(18) Uani 1 1 d . . .
H15 H 1.2068 0.9592 0.4015 0.024 Uiso 1 1 calc R . .
C16 C 1.1698(7) 1.0297(5) 0.3119(4) 0.026(2) Uani 1 1 d . . .
H16 H 1.1621 1.0862 0.3231 0.031 Uiso 1 1 calc R . .
C17 C 1.1555(6) 1.0221(5) 0.2498(4) 0.025(2) Uani 1 1 d . . .
H17 H 1.1357 1.0737 0.2175 0.030 Uiso 1 1 calc R . .
C18 C 1.1698(6) 0.9381(5) 0.2337(4) 0.0174(17) Uani 1 1 d . . .
C19 C 1.1945(6) 0.8641(5) 0.2830(4) 0.0189(18) Uani 1 1 d . . .
C20 C 1.2064(6) 0.7775(5) 0.2701(4) 0.0213(18) Uani 1 1 d . . .
H20 H 1.2222 0.7282 0.3044 0.026 Uiso 1 1 calc R . .
C21 C 1.1955(6) 0.7644(5) 0.2096(4) 0.0191(18) Uani 1 1 d . . .
H21 H 1.2035 0.7060 0.2021 0.023 Uiso 1 1 calc R . .
C22 C 1.1723(6) 0.8365(5) 0.1567(4) 0.0194(18) Uani 1 1 d . . .
C23 C 1.1621(6) 0.9238(5) 0.1677(4) 0.0186(17) Uani 1 1 d . . .
C24 C 1.1414(6) 0.9938(5) 0.1154(4) 0.0238(19) Uani 1 1 d . . .
H24 H 1.1353 1.0525 0.1214 0.029 Uiso 1 1 calc R . .
C25 C 1.1301(6) 0.9760(5) 0.0548(4) 0.026(2) Uani 1 1 d . . .
H25 H 1.1175 1.0222 0.0183 0.031 Uiso 1 1 calc R . .
C26 C 1.1374(6) 0.8897(6) 0.0481(4) 0.0255(19) Uani 1 1 d . . .
H26 H 1.1244 0.8792 0.0067 0.031 Uiso 1 1 calc R . .
C27 C 1.1338(9) 0.5437(7) 0.1486(6) 0.059(3) Uani 1 1 d . . .
C28 C 1.0924(11) 0.4747(9) 0.1859(9) 0.134(8) Uani 1 1 d . . .
H28A H 1.1484 0.4172 0.1903 0.201 Uiso 1 1 calc R . .
H28B H 1.0295 0.4714 0.1636 0.201 Uiso 1 1 calc R . .
H28C H 1.0715 0.4893 0.2286 0.201 Uiso 1 1 calc R . .
C29 C 0.9852(7) 0.7627(5) 0.0132(4) 0.028(2) Uani 1 1 d . . .
H29 H 0.9773 0.7771 0.0552 0.034 Uiso 1 1 calc R . .
C30 C 0.8923(7) 0.7833(6) -0.0246(4) 0.031(2) Uani 1 1 d . . .
H30 H 0.8232 0.8091 -0.0083 0.037 Uiso 1 1 calc R . .
C31 C 0.9045(6) 0.7650(5) -0.0866(4) 0.0231(19) Uani 1 1 d . . .
H31 H 0.8429 0.7784 -0.1135 0.028 Uiso 1 1 calc R . .
C32 C 1.0062(6) 0.7271(5) -0.1098(4) 0.0187(18) Uani 1 1 d . . .
C33 C 1.0948(7) 0.7062(5) -0.0673(4) 0.0236(19) Uani 1 1 d . . .
C34 C 1.2001(7) 0.6664(6) -0.0896(4) 0.028(2) Uani 1 1 d . . .
H34 H 1.2601 0.6524 -0.0613 0.033 Uiso 1 1 calc R . .
C35 C 1.2163(6) 0.6481(5) -0.1499(4) 0.0213(18) Uani 1 1 d . . .
H35 H 1.2871 0.6198 -0.1628 0.026 Uiso 1 1 calc R . .
C36 C 1.1295(7) 0.6704(5) -0.1942(4) 0.0220(19) Uani 1 1 d . . .
C37 C 1.0254(6) 0.7092(5) -0.1749(4) 0.0187(17) Uani 1 1 d . . .
C38 C 0.9411(6) 0.7305(5) -0.2214(4) 0.0208(18) Uani 1 1 d . . .
H38 H 0.8686 0.7573 -0.2106 0.025 Uiso 1 1 calc R . .
C39 C 0.9663(7) 0.7118(5) -0.2815(4) 0.0252(19) Uani 1 1 d . . .
H39 H 0.9109 0.7261 -0.3130 0.030 Uiso 1 1 calc R . .
C40 C 1.0721(7) 0.6722(5) -0.2973(4) 0.027(2) Uani 1 1 d . . .
H40 H 1.0875 0.6603 -0.3397 0.033 Uiso 1 1 calc R . .
C41 C 1.2076(7) 0.4357(6) -0.1989(4) 0.031(2) Uani 1 1 d . . .
H41 H 1.1496 0.4642 -0.2286 0.038 Uiso 1 1 calc R . .
C42 C 1.1956(7) 0.3713(6) -0.1490(5) 0.036(2) Uani 1 1 d . . .
H42 H 1.1292 0.3579 -0.1441 0.043 Uiso 1 1 calc R . .
C43 C 1.2777(7) 0.3267(6) -0.1069(4) 0.031(2) Uani 1 1 d . . .
H43 H 1.2698 0.2808 -0.0735 0.038 Uiso 1 1 calc R . .
C44 C 1.3748(7) 0.3491(5) -0.1130(4) 0.0240(19) Uani 1 1 d . . .
C45 C 1.3809(7) 0.4164(5) -0.1647(4) 0.0230(19) Uani 1 1 d . . .
C46 C 1.4777(7) 0.4410(6) -0.1737(4) 0.030(2) Uani 1 1 d . . .
H46 H 1.4825 0.4854 -0.2091 0.036 Uiso 1 1 calc R . .
C47 C 1.5626(7) 0.4029(6) -0.1330(4) 0.028(2) Uani 1 1 d . . .
H47 H 1.6258 0.4210 -0.1401 0.033 Uiso 1 1 calc R . .
C48 C 1.5584(7) 0.3352(5) -0.0793(4) 0.025(2) Uani 1 1 d . . .
C49 C 1.4659(7) 0.3063(5) -0.0698(4) 0.0231(19) Uani 1 1 d . . .
C50 C 1.4669(7) 0.2364(6) -0.0188(4) 0.030(2) Uani 1 1 d . . .
H50 H 1.4069 0.2139 -0.0119 0.036 Uiso 1 1 calc R . .
C51 C 1.5555(8) 0.2012(6) 0.0206(4) 0.034(2) Uani 1 1 d . . .
H51 H 1.5580 0.1542 0.0555 0.041 Uiso 1 1 calc R . .
C52 C 1.6413(8) 0.2352(6) 0.0088(4) 0.033(2) Uani 1 1 d . . .
H52 H 1.7012 0.2110 0.0376 0.040 Uiso 1 1 calc R . .
C53 C 0.1059(10) 1.3118(8) 0.4556(5) 0.048(3) Uani 1 1 d . . .
C54 C 0.2154(8) 1.3015(7) 0.4733(5) 0.051(3) Uani 1 1 d . . .
H54A H 0.2198 1.3015 0.5195 0.077 Uiso 1 1 calc R . .
H54B H 0.2385 1.3508 0.4491 0.077 Uiso 1 1 calc R . .
H54C H 0.2624 1.2451 0.4632 0.077 Uiso 1 1 calc R . .
O3S O 1.1858(10) 0.4839(9) 0.3384(6) 0.137(4) Uiso 1 1 d . . .
O8S O 1.1515(19) 0.4355(14) 0.0519(12) 0.193(12) Uiso 0.575(10) 1 d PD B 1
O13S O 1.390(2) 0.4119(17) 0.0703(13) 0.146(12) Uiso 0.425(10) 1 d PD B 2
C1S C 1.3406(12) 0.3994(10) 0.2848(7) 0.103(5) Uiso 1 1 d . . .
H1S1 H 1.3650 0.3615 0.3265 0.155 Uiso 1 1 calc R . .
H1S2 H 1.4029 0.4005 0.2574 0.155 Uiso 1 1 calc R . .
H1S3 H 1.2922 0.3757 0.2640 0.155 Uiso 1 1 calc R . .
C2S C 1.2799(14) 0.4951(11) 0.2954(8) 0.121(6) Uiso 1 1 d . . .
H2S1 H 1.3270 0.5202 0.3169 0.145 Uiso 1 1 calc R . .
H2S2 H 1.2536 0.5345 0.2539 0.145 Uiso 1 1 calc R . .
C4S C 1.1086(16) 0.5693(13) 0.3535(10) 0.146(7) Uiso 1 1 d . . .
H4S1 H 1.1503 0.6031 0.3708 0.175 Uiso 1 1 calc R . .
H4S2 H 1.0733 0.6058 0.3129 0.175 Uiso 1 1 calc R . .
C5S C 1.0317(13) 0.5578(11) 0.3962(8) 0.125(6) Uiso 1 1 d . . .
H5S1 H 1.0003 0.5140 0.3845 0.188 Uiso 1 1 calc R . .
H5S2 H 0.9753 0.6145 0.3955 0.188 Uiso 1 1 calc R . .
H5S3 H 1.0636 0.5365 0.4394 0.188 Uiso 1 1 calc R . .
C6S C 0.969(2) 0.513(2) 0.0235(17) 0.134(14) Uiso 0.575(10) 1 d PD B 1
C7S C 1.081(2) 0.474(2) -0.0028(15) 0.123(12) Uiso 0.575(10) 1 d PD . 1
C9S C 1.262(2) 0.392(2) 0.0427(15) 0.21(2) Uiso 0.575(10) 1 d PD B 1
C10S C 1.325(2) 0.3632(18) 0.1035(13) 0.094(9) Uiso 0.575(10) 1 d PD B 1
C11S C 1.277(3) 0.331(2) 0.1201(15) 0.089(11) Uiso 0.425(10) 1 d PD B 2
C12S C 1.287(3) 0.397(4) 0.063(2) 0.27(5) Uiso 0.425(10) 1 d PD B 2
C14S C 1.417(3) 0.472(2) 0.0217(17) 0.135(17) Uiso 0.425(10) 1 d PD . 2
C15S C 1.529(4) 0.476(4) 0.040(3) 0.250 Uiso 0.425(10) 1 d PD . 2

loop_
_atom_site_aniso_label
_atom_site_aniso_U_11
_atom_site_aniso_U_22
_atom_site_aniso_U_33
_atom_site_aniso_U_23
_atom_site_aniso_U_13
_atom_site_aniso_U_12
Mo1 0.0176(4) 0.0151(3) 0.0183(4) 0.0003(3) 0.0019(3) -0.0035(3)
Mo2 0.0223(4) 0.0213(4) 0.0179(4) -0.0008(3) -0.0060(3) -0.0063(3)
Mo3 0.0201(4) 0.0191(4) 0.0162(4) 0.0000(3) 0.0065(3) -0.0050(3)
Mo4 0.0160(4) 0.0207(4) 0.0173(4) -0.0021(3) 0.0019(3) -0.0080(3)
Mo5 0.0146(4) 0.0183(4) 0.0181(4) -0.0044(3) 0.0043(3) -0.0048(3)
Mo6 0.0342(5) 0.0248(4) 0.0146(4) -0.0052(3) 0.0033(3) -0.0108(3)
Mo7 0.0186(4) 0.0254(4) 0.0128(4) -0.0018(3) 0.0014(3) -0.0089(3)
Mo8 0.0278(4) 0.0211(4) 0.0213(4) -0.0057(3) -0.0003(3) -0.0109(3)
Mo9 0.0263(4) 0.0176(4) 0.0268(4) -0.0033(3) 0.0125(3) -0.0025(3)
Mo10 0.0151(4) 0.0213(4) 0.0246(4) 0.0039(3) -0.0005(3) -0.0023(3)
Mo11 0.0169(4) 0.0189(4) 0.0176(4) -0.0005(3) 0.0032(3) -0.0072(3)
Mo12 0.0226(4) 0.0153(4) 0.0248(4) 0.0010(3) 0.0045(3) -0.0039(3)
Cu1 0.0298(6) 0.0207(5) 0.0204(6) -0.0016(4) 0.0033(5) -0.0016(4)
Cu2 0.0307(6) 0.0261(6) 0.0225(6) -0.0031(5) -0.0017(5) -0.0077(5)
Cu3 0.0253(6) 0.0317(6) 0.0195(6) -0.0060(5) 0.0027(5) -0.0042(5)
P1 0.0150(10) 0.0143(10) 0.0140(10) -0.0009(8) 0.0025(8) -0.0040(8)
O1 0.023(3) 0.025(3) 0.029(3) -0.002(3) 0.001(3) -0.007(3)
O2 0.026(3) 0.029(3) 0.028(3) 0.000(3) -0.009(3) -0.004(3)
O3 0.020(3) 0.030(3) 0.023(3) 0.000(3) 0.005(3) -0.004(3)
O4 0.023(3) 0.028(3) 0.026(3) -0.003(3) 0.003(3) -0.011(3)
O5 0.018(3) 0.024(3) 0.026(3) -0.007(3) 0.000(2) -0.004(2)
O6 0.054(4) 0.043(4) 0.018(3) -0.012(3) 0.009(3) -0.019(3)
O7 0.030(4) 0.036(4) 0.016(3) -0.004(3) 0.002(3) -0.017(3)
O8 0.039(4) 0.027(3) 0.027(3) -0.004(3) -0.003(3) -0.017(3)
O9 0.040(4) 0.026(3) 0.043(4) -0.004(3) 0.021(3) 0.001(3)
O10 0.025(4) 0.033(4) 0.035(4) 0.005(3) -0.009(3) -0.005(3)
O11 0.027(3) 0.021(3) 0.025(3) 0.003(3) 0.001(3) -0.006(3)
O12 0.032(4) 0.022(3) 0.044(4) -0.003(3) 0.009(3) -0.009(3)
O13 0.021(3) 0.028(3) 0.016(3) 0.000(2) -0.001(2) -0.007(2)
O14 0.020(3) 0.016(3) 0.016(3) 0.003(2) -0.003(2) -0.002(2)
O15 0.019(3) 0.016(3) 0.018(3) -0.005(2) 0.008(2) -0.007(2)
O16 0.010(3) 0.025(3) 0.025(3) -0.005(2) 0.002(2) -0.009(2)
O17 0.021(3) 0.019(3) 0.024(3) -0.006(2) 0.001(2) -0.007(2)
O18 0.032(4) 0.022(3) 0.020(3) -0.001(2) -0.003(3) -0.005(3)
O19 0.026(3) 0.024(3) 0.017(3) -0.006(2) 0.003(2) -0.007(2)
O20 0.015(3) 0.020(3) 0.024(3) 0.001(2) 0.003(2) -0.005(2)
O21 0.013(3) 0.028(3) 0.018(3) -0.001(2) 0.002(2) -0.008(2)
O22 0.022(3) 0.028(3) 0.021(3) -0.008(3) 0.007(2) -0.013(3)
O23 0.025(3) 0.024(3) 0.025(3) -0.003(3) -0.007(3) -0.010(3)
O24 0.029(3) 0.023(3) 0.022(3) -0.005(3) 0.011(3) -0.004(3)
O25 0.013(3) 0.026(3) 0.028(3) 0.002(3) 0.007(2) -0.004(2)
O26 0.017(3) 0.023(3) 0.025(3) -0.006(3) 0.003(2) -0.005(2)
O27 0.022(3) 0.018(3) 0.022(3) -0.003(2) -0.001(2) -0.007(2)
O28 0.034(4) 0.025(3) 0.026(3) -0.010(3) -0.004(3) -0.009(3)
O29 0.037(4) 0.022(3) 0.023(3) -0.011(3) 0.013(3) -0.011(3)
O30 0.019(3) 0.020(3) 0.033(4) 0.005(3) 0.007(3) -0.003(2)
O31 0.017(3) 0.026(3) 0.022(3) 0.003(2) -0.002(2) -0.007(2)
O32 0.015(3) 0.022(3) 0.020(3) -0.005(2) 0.000(2) -0.005(2)
O33 0.029(3) 0.017(3) 0.027(3) -0.005(2) -0.001(3) -0.005(2)
O34 0.025(3) 0.018(3) 0.037(4) -0.003(3) 0.012(3) -0.005(2)
O35 0.022(3) 0.020(3) 0.023(3) 0.004(2) 0.001(2) -0.004(2)
O36 0.018(3) 0.019(3) 0.018(3) -0.003(2) 0.005(2) -0.004(2)
O37 0.013(3) 0.014(3) 0.014(3) 0.001(2) 0.001(2) -0.003(2)
O38 0.018(3) 0.018(3) 0.015(3) -0.004(2) -0.003(2) -0.007(2)
O39 0.011(3) 0.020(3) 0.014(3) -0.001(2) 0.001(2) -0.004(2)
O40 0.021(3) 0.013(3) 0.011(3) 0.001(2) 0.006(2) -0.002(2)
N1 0.033(5) 0.033(4) 0.014(4) -0.007(3) 0.002(3) -0.008(3)
N2 0.020(4) 0.026(4) 0.018(4) -0.006(3) 0.005(3) -0.002(3)
N3 0.029(4) 0.021(4) 0.019(4) -0.009(3) 0.005(3) -0.003(3)
N4 0.010(3) 0.014(3) 0.024(4) -0.002(3) -0.001(3) 0.002(3)
N5 0.032(4) 0.020(4) 0.021(4) -0.004(3) 0.005(3) -0.009(3)
N6 0.030(5) 0.024(4) 0.042(5) 0.003(4) -0.003(4) 0.000(3)
N7 0.028(4) 0.022(4) 0.022(4) -0.008(3) 0.000(3) -0.003(3)
N8 0.030(4) 0.024(4) 0.019(4) -0.005(3) 0.004(3) -0.005(3)
N9 0.019(4) 0.019(4) 0.026(4) -0.009(3) 0.001(3) -0.003(3)
N10 0.033(5) 0.029(4) 0.012(4) 0.000(3) -0.001(3) -0.002(3)
N11 0.058(8) 0.128(11) 0.060(7) -0.018(7) -0.006(6) -0.038(7)
C1 0.032(6) 0.038(6) 0.029(5) -0.018(4) -0.001(4) -0.008(4)
C2 0.034(6) 0.060(7) 0.042(6) -0.023(6) -0.006(5) 0.003(5)
C3 0.030(5) 0.025(5) 0.028(5) -0.005(4) 0.004(4) -0.006(4)
C4 0.034(6) 0.026(5) 0.034(5) -0.007(4) 0.007(4) -0.014(4)
C5 0.029(5) 0.016(4) 0.025(5) 0.006(4) -0.005(4) -0.006(4)
C6 0.018(4) 0.017(4) 0.018(4) 0.001(3) -0.004(3) -0.005(3)
C7 0.013(4) 0.016(4) 0.017(4) -0.004(3) -0.001(3) -0.001(3)
C8 0.027(5) 0.013(4) 0.023(5) 0.001(3) -0.002(4) -0.008(3)
C9 0.018(5) 0.024(4) 0.023(5) -0.005(4) 0.012(4) -0.008(4)
C10 0.027(5) 0.017(4) 0.013(4) 0.003(3) -0.005(3) -0.009(4)
C11 0.025(5) 0.026(5) 0.020(5) -0.008(4) -0.004(4) -0.010(4)
C12 0.030(5) 0.023(5) 0.029(5) 0.004(4) -0.004(4) -0.008(4)
C13 0.041(6) 0.021(5) 0.027(5) 0.001(4) 0.003(4) 0.003(4)
C14 0.032(5) 0.015(4) 0.023(5) -0.009(4) -0.004(4) 0.001(4)
C15 0.020(5) 0.023(4) 0.017(4) -0.003(3) 0.001(3) -0.007(3)
C16 0.038(6) 0.016(4) 0.026(5) -0.008(4) 0.010(4) -0.010(4)
C17 0.026(5) 0.019(4) 0.032(5) -0.005(4) 0.009(4) -0.011(4)
C18 0.018(4) 0.022(4) 0.012(4) -0.006(3) 0.005(3) -0.006(3)
C19 0.011(4) 0.022(4) 0.024(5) -0.007(4) 0.009(3) -0.005(3)
C20 0.029(5) 0.012(4) 0.022(5) 0.002(3) 0.003(4) -0.007(3)
C21 0.015(4) 0.011(4) 0.030(5) 0.001(3) -0.004(4) -0.005(3)
C22 0.015(4) 0.020(4) 0.021(4) 0.001(3) 0.002(3) -0.005(3)
C23 0.012(4) 0.016(4) 0.023(5) 0.002(3) 0.003(3) -0.001(3)
C24 0.019(5) 0.022(4) 0.026(5) -0.003(4) 0.000(4) -0.001(4)
C25 0.030(5) 0.016(4) 0.029(5) 0.005(4) -0.007(4) -0.007(4)
C26 0.023(5) 0.036(5) 0.015(4) 0.001(4) -0.005(4) -0.007(4)
C27 0.038(7) 0.044(7) 0.076(9) 0.027(6) 0.004(6) -0.003(5)
C28 0.056(10) 0.083(11) 0.24(2) 0.065(12) 0.004(11) -0.037(9)
C29 0.027(5) 0.030(5) 0.027(5) -0.002(4) 0.002(4) -0.010(4)
C30 0.020(5) 0.035(5) 0.038(6) -0.008(4) 0.017(4) -0.007(4)
C31 0.022(5) 0.019(4) 0.029(5) -0.002(4) 0.003(4) -0.008(4)
C32 0.022(5) 0.014(4) 0.022(5) -0.005(3) 0.006(4) -0.009(3)
C33 0.026(5) 0.023(4) 0.024(5) -0.011(4) 0.003(4) -0.007(4)
C34 0.017(5) 0.037(5) 0.033(5) -0.016(4) 0.003(4) -0.008(4)
C35 0.013(4) 0.028(5) 0.023(5) -0.004(4) 0.006(4) -0.007(4)
C36 0.028(5) 0.020(4) 0.018(4) -0.005(3) 0.004(4) -0.007(4)
C37 0.019(4) 0.014(4) 0.023(5) 0.001(3) 0.002(4) -0.006(3)
C38 0.010(4) 0.020(4) 0.034(5) -0.006(4) -0.003(4) -0.006(3)
C39 0.027(5) 0.029(5) 0.019(5) -0.001(4) -0.010(4) -0.008(4)
C40 0.034(6) 0.029(5) 0.015(4) 0.000(4) -0.001(4) -0.007(4)
C41 0.038(6) 0.026(5) 0.032(5) -0.012(4) -0.007(4) -0.008(4)
C42 0.030(6) 0.041(6) 0.043(6) -0.016(5) 0.006(5) -0.017(5)
C43 0.032(6) 0.033(5) 0.033(5) -0.008(4) 0.000(4) -0.013(4)
C44 0.036(5) 0.017(4) 0.025(5) -0.003(4) 0.006(4) -0.016(4)
C45 0.026(5) 0.018(4) 0.025(5) -0.005(4) 0.004(4) -0.006(4)
C46 0.036(6) 0.026(5) 0.023(5) 0.008(4) 0.004(4) -0.008(4)
C47 0.026(5) 0.034(5) 0.019(5) 0.006(4) -0.002(4) -0.008(4)
C48 0.034(5) 0.020(4) 0.020(5) -0.004(4) 0.007(4) -0.007(4)
C49 0.033(5) 0.020(4) 0.019(5) -0.006(4) 0.005(4) -0.010(4)
C50 0.033(6) 0.031(5) 0.030(5) 0.001(4) 0.007(4) -0.019(4)
C51 0.058(7) 0.019(5) 0.018(5) 0.006(4) 0.004(5) -0.008(4)
C52 0.038(6) 0.036(6) 0.022(5) -0.001(4) -0.004(4) -0.007(4)
C53 0.064(8) 0.066(8) 0.024(6) -0.014(5) 0.005(6) -0.030(7)
C54 0.051(7) 0.063(8) 0.049(7) -0.006(6) -0.005(6) -0.032(6)

loop_
_atom_type_symbol
_atom_type_description
_atom_type_scat_dispersion_real
_atom_type_scat_dispersion_imag
_atom_type_scat_source
C C 0.0033 0.0016 'International Tables Vol C Tables 4.2.6.8 and 6.1.1.4'
H H 0.0000 0.0000 'International Tables Vol C Tables 4.2.6.8 and 6.1.1.4'
N N 0.0061 0.0033 'International Tables Vol C Tables 4.2.6.8 and 6.1.1.4'
O O 0.0106 0.0060 'International Tables Vol C Tables 4.2.6.8 and 6.1.1.4'
P P 0.1023 0.0942 'International Tables Vol C Tables 4.2.6.8 and 6.1.1.4'
Cl Cl 0.1484 0.1585 'International Tables Vol C Tables 4.2.6.8 and 6.1.1.4'
Cu Cu 0.3201 1.2651 'International Tables Vol C Tables 4.2.6.8 and 6.1.1.4'
Mo Mo -1.6832 0.6857 'International Tables Vol C Tables 4.2.6.8 and 6.1.1.4'

loop_
_geom_angle_atom_site_label_1
_geom_angle_atom_site_label_2
_geom_angle_atom_site_label_3
_geom_angle
_geom_angle_site_symmetry_1
_geom_angle_site_symmetry_3
O1 Mo1 O13 103.5(3) . .
O1 Mo1 O14 102.9(2) . .
O13 Mo1 O14 97.7(2) . .
O1 Mo1 O15 98.2(2) . .
O13 Mo1 O15 155.5(2) . .
O14 Mo1 O15 88.2(2) . .
O1 Mo1 O16 101.2(2) . .
O13 Mo1 O16 83.8(2) . .
O14 Mo1 O16 154.8(2) . .
O15 Mo1 O16 81.0(2) . .
O1 Mo1 O37 170.4(2) . .
O13 Mo1 O37 86.0(2) . .
O14 Mo1 O37 75.15(19) . .
O15 Mo1 O37 72.44(18) . .
O16 Mo1 O37 79.87(18) . .
O2 Mo2 O23 103.6(3) . .
O2 Mo2 O17 103.5(3) . .
O23 Mo2 O17 97.5(2) . .
O2 Mo2 O18 100.8(2) . .
O23 Mo2 O18 87.0(2) . .
O17 Mo2 O18 153.4(2) . .
O2 Mo2 O13 99.9(2) . .
O23 Mo2 O13 155.4(2) . .
O17 Mo2 O13 84.1(2) . .
O18 Mo2 O13 81.3(2) . .
O2 Mo2 O38 171.8(2) . .
O23 Mo2 O38 74.5(2) . .
O17 Mo2 O38 84.7(2) . .
O18 Mo2 O38 71.23(19) . .
O13 Mo2 O38 81.17(19) . .
O3 Mo3 O24 104.7(2) . .
O3 Mo3 O20 101.6(2) . .
O24 Mo3 O20 97.7(2) . .
O3 Mo3 O19 102.0(2) . .
O24 Mo3 O19 85.5(2) . .
O20 Mo3 O19 154.5(2) . .
O3 Mo3 O14 98.1(2) . .
O24 Mo3 O14 155.5(2) . .
O20 Mo3 O14 86.1(2) . .
O19 Mo3 O14 81.1(2) . .
O3 Mo3 O37 169.2(2) . .
O24 Mo3 O37 85.74(19) . .
O20 Mo3 O37 73.76(19) . .
O19 Mo3 O37 81.29(18) . .
O14 Mo3 O37 72.02(18) . .
O4 Mo4 O21 104.0(2) . .
O4 Mo4 O15 102.6(2) . .
O21 Mo4 O15 97.5(2) . .
O4 Mo4 O25 101.2(2) . .
O21 Mo4 O25 85.5(2) . .
O15 Mo4 O25 154.6(2) . .
O4 Mo4 O20 99.5(2) . .
O21 Mo4 O20 154.8(2) . .
O15 Mo4 O20 86.0(2) . .
O25 Mo4 O20 81.2(2) . .
O4 Mo4 O37 170.0(2) . .
O21 Mo4 O37 85.95(19) . .
O15 Mo4 O37 74.34(19) . .
O25 Mo4 O37 80.73(19) . .
O20 Mo4 O37 70.93(18) . .
O5 Mo5 O16 102.1(2) . .
O5 Mo5 O22 101.7(2) . .
O16 Mo5 O22 96.8(2) . .
O5 Mo5 O17 101.6(2) . .
O16 Mo5 O17 86.1(2) . .
O22 Mo5 O17 155.3(2) . .
O5 Mo5 O26 100.7(2) . .
O16 Mo5 O26 156.0(2) . .
O22 Mo5 O26 85.7(2) . .
O17 Mo5 O26 82.1(2) . .
O5 Mo5 O39 172.0(2) . .
O16 Mo5 O39 85.4(2) . .
O22 Mo5 O39 74.56(19) . .
O17 Mo5 O39 81.25(19) . .
O26 Mo5 O39 72.18(18) . .
O6 Mo6 O19 104.3(3) . .
O6 Mo6 O18 102.2(3) . .
O19 Mo6 O18 96.6(2) . .
O6 Mo6 O29 102.3(3) . .
O19 Mo6 O29 85.1(2) . .
O18 Mo6 O29 154.1(2) . .
O6 Mo6 O28 99.1(3) . .
O19 Mo6 O28 155.2(2) . .
O18 Mo6 O28 86.3(2) . .
O29 Mo6 O28 81.9(2) . .
O6 Mo6 O38 168.9(2) . .
O19 Mo6 O38 86.38(19) . .
O18 Mo6 O38 73.2(2) . .
O29 Mo6 O38 81.20(18) . .
O28 Mo6 O38 70.83(19) . .
O7 Mo7 O31 104.9(3) . .
O7 Mo7 O32 103.0(2) . .
O31 Mo7 O32 96.1(2) . .
O7 Mo7 O22 99.2(2) . .
O31 Mo7 O22 154.0(2) . .
O32 Mo7 O22 87.9(2) . .
O7 Mo7 O21 101.0(2) . .
O31 Mo7 O21 84.2(2) . .
O32 Mo7 O21 155.1(2) . .
O22 Mo7 O21 81.6(2) . .
O7 Mo7 O39 170.4(2) . .
O31 Mo7 O39 84.6(2) . .
O32 Mo7 O39 74.66(19) . .
O22 Mo7 O39 71.59(18) . .
O21 Mo7 O39 80.63(18) . .
O8 Mo8 O33 102.4(3) . .
O8 Mo8 O28 102.9(2) . .
O33 Mo8 O28 97.1(2) . .
O8 Mo8 O27 101.4(2) . .
O33 Mo8 O27 85.6(2) . .
O28 Mo8 O27 154.3(2) . .
O8 Mo8 O23 99.8(2) . .
O33 Mo8 O23 156.3(2) . .
O28 Mo8 O23 85.9(2) . .
O27 Mo8 O23 81.9(2) . .
O8 Mo8 O38 171.4(2) . .
O33 Mo8 O38 86.0(2) . .
O28 Mo8 O38 74.1(2) . .
O27 Mo8 O38 80.67(18) . .
O23 Mo8 O38 72.11(19) . .
O9 Mo9 O29 105.1(3) . .
O9 Mo9 O34 102.3(3) . .
O29 Mo9 O34 97.0(2) . .
O9 Mo9 O24 102.2(2) . .
O29 Mo9 O24 84.9(2) . .
O34 Mo9 O24 154.0(2) . .
O9 Mo9 O30 98.1(3) . .
O29 Mo9 O30 155.0(2) . .
O34 Mo9 O30 86.8(2) . .
O24 Mo9 O30 81.3(2) . .
O9 Mo9 O40 168.9(3) . .
O29 Mo9 O40 85.8(2) . .
O34 Mo9 O40 74.10(19) . .
O24 Mo9 O40 80.18(18) . .
O30 Mo9 O40 71.41(19) . .
O10 Mo10 O25 103.9(3) . .
O10 Mo10 O30 102.6(3) . .
O25 Mo10 O30 97.9(2) . .
O10 Mo10 O31 100.9(2) . .
O25 Mo10 O31 85.8(2) . .
O30 Mo10 O31 154.6(2) . .
O10 Mo10 O35 98.4(2) . .
O25 Mo10 O35 156.1(2) . .
O30 Mo10 O35 85.4(2) . .
O31 Mo10 O35 81.6(2) . .
O10 Mo10 O40 169.5(2) . .
O25 Mo10 O40 86.6(2) . .
O30 Mo10 O40 74.4(2) . .
O31 Mo10 O40 80.80(19) . .
O35 Mo10 O40 71.44(19) . .
O11 Mo11 O27 103.9(2) . .
O11 Mo11 O26 104.0(2) . .
O27 Mo11 O26 96.8(2) . .
O11 Mo11 O32 99.0(2) . .
O27 Mo11 O32 155.1(2) . .
O26 Mo11 O32 86.8(2) . .
O11 Mo11 O36 99.9(2) . .
O27 Mo11 O36 85.5(2) . .
O26 Mo11 O36 154.6(2) . .
O32 Mo11 O36 81.1(2) . .
O11 Mo11 O39 170.9(2) . .
O27 Mo11 O39 85.20(19) . .
O26 Mo11 O39 73.56(19) . .
O32 Mo11 O39 72.23(18) . .
O36 Mo11 O39 81.53(18) . .
O12 Mo12 O36 104.3(2) . .
O12 Mo12 O35 103.1(3) . .
O36 Mo12 O35 97.3(2) . .
O12 Mo12 O33 101.2(3) . .
O36 Mo12 O33 84.7(2) . .
O35 Mo12 O33 154.3(2) . .
O12 Mo12 O34 98.5(2) . .
O36 Mo12 O34 155.2(2) . .
O35 Mo12 O34 86.8(2) . .
O33 Mo12 O34 81.4(2) . .
O12 Mo12 O40 169.6(2) . .
O36 Mo12 O40 86.04(19) . .
O35 Mo12 O40 73.9(2) . .
O33 Mo12 O40 80.76(19) . .
O34 Mo12 O40 71.59(18) . .
N4 Cu1 N2 152.5(3) . .
N4 Cu1 N1 101.6(3) . .
N2 Cu1 N1 103.8(3) . .
N6 Cu2 N10 125.2(3) . 2_865
N6 Cu2 N5 120.4(3) . .
N10 Cu2 N5 92.9(3) 2_865 .
N6 Cu2 N7 99.3(3) . .
N10 Cu2 N7 117.9(3) 2_865 .
N5 Cu2 N7 99.6(3) . .
N3 Cu3 N9 142.9(3) 2_865 .
N3 Cu3 N8 118.1(3) 2_865 .
N9 Cu3 N8 98.9(3) . .
O38 P1 O39 109.2(3) . .
O38 P1 O37 109.5(3) . .
O39 P1 O37 109.4(3) . .
O38 P1 O40 109.5(3) . .
O39 P1 O40 109.6(3) . .
O37 P1 O40 109.7(3) . .
Mo1 O13 Mo2 152.8(3) . .
Mo1 O14 Mo3 123.4(3) . .
Mo4 O15 Mo1 124.5(2) . .
Mo5 O16 Mo1 152.2(3) . .
Mo2 O17 Mo5 152.2(3) . .
Mo6 O18 Mo2 126.3(3) . .
Mo6 O19 Mo3 151.3(3) . .
Mo3 O20 Mo4 126.1(3) . .
Mo4 O21 Mo7 152.3(3) . .
Mo5 O22 Mo7 124.6(3) . .
Mo2 O23 Mo8 124.5(3) . .
Mo3 O24 Mo9 152.2(3) . .
Mo10 O25 Mo4 151.1(3) . .
Mo11 O26 Mo5 125.0(3) . .
Mo11 O27 Mo8 151.7(3) . .
Mo8 O28 Mo6 125.8(3) . .
Mo9 O29 Mo6 152.1(3) . .
Mo10 O30 Mo9 124.8(3) . .
Mo7 O31 Mo10 152.9(3) . .
Mo7 O32 Mo11 124.4(3) . .
Mo8 O33 Mo12 152.0(3) . .
Mo9 O34 Mo12 125.4(3) . .
Mo12 O35 Mo10 125.0(3) . .
Mo12 O36 Mo11 151.7(3) . .
P1 O37 Mo1 126.6(3) . .
P1 O37 Mo3 125.8(3) . .
Mo1 O37 Mo3 89.28(16) . .
P1 O37 Mo4 125.4(3) . .
Mo1 O37 Mo4 88.68(15) . .
Mo3 O37 Mo4 89.22(16) . .
P1 O38 Mo8 126.3(3) . .
P1 O38 Mo2 126.2(3) . .
Mo8 O38 Mo2 88.87(16) . .
P1 O38 Mo6 125.3(3) . .
Mo8 O38 Mo6 89.30(15) . .
Mo2 O38 Mo6 89.12(16) . .
P1 O39 Mo5 126.0(3) . .
P1 O39 Mo7 126.4(3) . .
Mo5 O39 Mo7 89.17(16) . .
P1 O39 Mo11 125.6(3) . .
Mo5 O39 Mo11 89.20(15) . .
Mo7 O39 Mo11 88.57(16) . .
P1 O40 Mo10 125.4(3) . .
P1 O40 Mo12 126.0(3) . .
Mo10 O40 Mo12 89.63(16) . .
P1 O40 Mo9 125.9(3) . .
Mo10 O40 Mo9 89.34(16) . .
Mo12 O40 Mo9 88.85(15) . .
C1 N1 Cu1 150.1(7) . .
C3 N2 C7 117.3(7) . .
C3 N2 Cu1 116.8(5) . .
C7 N2 Cu1 125.8(5) . .
C14 N3 C10 116.7(7) . .
C14 N3 Cu3 118.3(5) . 2_865
C10 N3 Cu3 124.9(5) . 2_865
C15 N4 C19 117.2(7) . .
C15 N4 Cu1 118.1(5) . .
C19 N4 Cu1 124.7(5) . .
C26 N5 C22 118.0(7) . .
C26 N5 Cu2 114.2(5) . .
C22 N5 Cu2 127.0(5) . .
C27 N6 Cu2 168.7(9) . .
C29 N7 C33 117.8(7) . .
C29 N7 Cu2 112.7(5) . .
C33 N7 Cu2 129.5(5) . .
C40 N8 C36 118.2(7) . .
C40 N8 Cu3 117.9(5) . .
C36 N8 Cu3 122.0(6) . .
C41 N9 C45 118.1(7) . .
C41 N9 Cu3 118.1(6) . .
C45 N9 Cu3 123.5(5) . .
C52 N10 C48 116.8(8) . .
C52 N10 Cu2 116.5(6) . 2_865
C48 N10 Cu2 123.1(5) . 2_865
N1 C1 C2 178.7(10) . .
N2 C3 C4 123.8(8) . .
C5 C4 C3 119.7(8) . .
C4 C5 C6 120.1(8) . .
C7 C6 C5 117.6(7) . .
C7 C6 C11 117.8(7) . .
C5 C6 C11 124.6(7) . .
N2 C7 C6 121.5(7) . .
N2 C7 C8 117.4(7) . .
C6 C7 C8 121.2(7) . .
C9 C8 C7 120.5(7) . .
C8 C9 C10 121.0(7) . .
N3 C10 C11 122.5(7) . .
N3 C10 C9 118.3(7) . .
C11 C10 C9 119.2(7) . .
C10 C11 C12 117.8(7) . .
C10 C11 C6 120.2(7) . .
C12 C11 C6 122.0(7) . .
C13 C12 C11 119.2(8) . .
C12 C13 C14 119.3(8) . .
N3 C14 C13 124.4(7) . .
N4 C15 C16 124.0(7) . .
C17 C16 C15 118.7(7) . .
C16 C17 C18 120.1(8) . .
C19 C18 C17 118.3(7) . .
C19 C18 C23 118.3(7) . .
C17 C18 C23 123.4(7) . .
N4 C19 C18 121.6(7) . .
N4 C19 C20 117.3(7) . .
C18 C19 C20 121.0(7) . .
C21 C20 C19 120.8(7) . .
C20 C21 C22 121.4(7) . .
N5 C22 C23 121.1(7) . .
N5 C22 C21 119.5(7) . .
C23 C22 C21 119.4(7) . .
C24 C23 C22 119.0(7) . .
C24 C23 C18 122.0(7) . .
C22 C23 C18 119.0(7) . .
C25 C24 C23 118.9(8) . .
C26 C25 C24 118.9(8) . .
N5 C26 C25 123.9(8) . .
N6 C27 C28 177.3(13) . .
N7 C29 C30 123.9(8) . .
C31 C30 C29 117.8(8) . .
C30 C31 C32 120.4(8) . .
C31 C32 C33 117.6(7) . .
C31 C32 C37 123.5(7) . .
C33 C32 C37 119.0(7) . .
N7 C33 C32 122.4(7) . .
N7 C33 C34 118.7(7) . .
C32 C33 C34 118.8(7) . .
C35 C34 C33 121.4(8) . .
C34 C35 C36 121.1(7) . .
N8 C36 C37 122.7(8) . .
N8 C36 C35 117.6(7) . .
C37 C36 C35 119.6(7) . .
C36 C37 C38 117.4(7) . .
C36 C37 C32 120.0(7) . .
C38 C37 C32 122.6(7) . .
C39 C38 C37 118.8(7) . .
C38 C39 C40 120.7(8) . .
N8 C40 C39 122.1(8) . .
N9 C41 C42 122.5(9) . .
C43 C42 C41 120.7(9) . .
C42 C43 C44 119.4(9) . .
C45 C44 C43 116.7(8) . .
C45 C44 C49 119.9(7) . .
C43 C44 C49 123.4(8) . .
N9 C45 C44 122.4(8) . .
N9 C45 C46 118.4(7) . .
C44 C45 C46 119.2(8) . .
C47 C46 C45 121.6(8) . .
C46 C47 C48 120.7(8) . .
N10 C48 C49 121.9(8) . .
N10 C48 C47 118.3(8) . .
C49 C48 C47 119.7(8) . .
C50 C49 C48 118.3(8) . .
C50 C49 C44 122.9(8) . .
C48 C49 C44 118.8(7) . .
C51 C50 C49 119.0(8) . .
C50 C51 C52 118.9(8) . .
N10 C52 C51 125.1(9) . .
N11 C53 C54 175.1(13) . .
C4S O3S C2S 115.2(13) . .
C9S O8S C7S 120(2) . .
C14S O13S C12S 116(2) . .
O3S C2S C1S 104.1(13) . .
C5S C4S O3S 114.4(17) . .
C6S C7S O8S 160(6) 2_765 .
C6S C7S C6S 59(5) 2_765 .
O8S C7S C6S 107(2) . .
O8S C9S C10S 113(2) . .
O13S C12S C11S 106(2) . .
C15S C14S O13S 167(4) 2_865 .
C15S C14S C15S 69(4) 2_865 .
O13S C14S C15S 107(3) . .
C15S C15S C14S 53(3) 2_865 2_865
C15S C15S C14S 59(3) 2_865 .
C14S C15S C14S 111(4) 2_865 .

loop_
_geom_bond_atom_site_label_1
_geom_bond_atom_site_label_2
_geom_bond_distance
_geom_bond_site_symmetry_2
Mo1 O1 1.684(5) .
Mo1 O13 1.828(5) .
Mo1 O14 1.842(5) .
Mo1 O15 2.006(5) .
Mo1 O16 2.009(5) .
Mo1 O37 2.427(5) .
Mo2 O2 1.680(5) .
Mo2 O23 1.834(5) .
Mo2 O17 1.838(5) .
Mo2 O18 1.994(5) .
Mo2 O13 2.020(5) .
Mo2 O38 2.443(5) .
Mo3 O3 1.694(5) .
Mo3 O24 1.819(5) .
Mo3 O20 1.846(5) .
Mo3 O19 1.997(5) .
Mo3 O14 2.033(5) .
Mo3 O37 2.431(5) .
Mo4 O4 1.665(5) .
Mo4 O21 1.832(5) .
Mo4 O15 1.846(5) .
Mo4 O25 1.992(5) .
Mo4 O20 2.001(5) .
Mo4 O37 2.452(5) .
Mo5 O5 1.677(5) .
Mo5 O16 1.820(5) .
Mo5 O22 1.856(5) .
Mo5 O17 1.972(5) .
Mo5 O26 1.996(5) .
Mo5 O39 2.408(5) .
Mo6 O6 1.678(5) .
Mo6 O19 1.828(5) .
Mo6 O18 1.852(5) .
Mo6 O29 2.003(6) .
Mo6 O28 2.011(6) .
Mo6 O38 2.450(5) .
Mo7 O7 1.677(5) .
Mo7 O31 1.839(5) .
Mo7 O32 1.855(5) .
Mo7 O22 1.990(5) .
Mo7 O21 2.003(5) .
Mo7 O39 2.445(5) .
Mo8 O8 1.684(5) .
Mo8 O33 1.828(5) .
Mo8 O28 1.838(5) .
Mo8 O27 1.997(5) .
Mo8 O23 2.016(5) .
Mo8 O38 2.425(5) .
Mo9 O9 1.672(5) .
Mo9 O29 1.827(6) .
Mo9 O34 1.841(5) .
Mo9 O24 2.006(5) .
Mo9 O30 2.009(6) .
Mo9 O40 2.442(5) .
Mo10 O10 1.685(6) .
Mo10 O25 1.828(5) .
Mo10 O30 1.847(5) .
Mo10 O31 1.983(5) .
Mo10 O35 2.026(5) .
Mo10 O40 2.421(5) .
Mo11 O11 1.679(5) .
Mo11 O27 1.822(5) .
Mo11 O26 1.846(5) .
Mo11 O32 2.006(5) .
Mo11 O36 2.009(5) .
Mo11 O39 2.448(5) .
Mo12 O12 1.679(5) .
Mo12 O36 1.828(5) .
Mo12 O35 1.836(5) .
Mo12 O33 2.004(5) .
Mo12 O34 2.005(5) .
Mo12 O40 2.442(5) .
Cu1 N4 1.943(6) .
Cu1 N2 1.947(7) .
Cu1 N1 2.123(7) .
Cu2 N6 1.949(8) .
Cu2 N10 2.050(7) 2_865
Cu2 N5 2.098(6) .
Cu2 N7 2.120(7) .
Cu3 N3 1.932(6) 2_865
Cu3 N9 1.975(7) .
Cu3 N8 2.082(7) .
P1 O38 1.526(5) .
P1 O39 1.528(5) .
P1 O37 1.533(5) .
P1 O40 1.539(5) .
N1 C1 1.126(10) .
N2 C3 1.331(10) .
N2 C7 1.392(9) .
N3 C14 1.329(9) .
N3 C10 1.366(9) .
N3 Cu3 1.932(6) 2_865
N4 C15 1.331(9) .
N4 C19 1.391(9) .
N5 C26 1.334(10) .
N5 C22 1.364(9) .
N6 C27 1.132(11) .
N7 C29 1.329(10) .
N7 C33 1.365(9) .
N8 C40 1.331(10) .
N8 C36 1.373(9) .
N9 C41 1.322(10) .
N9 C45 1.374(10) .
N10 C52 1.325(10) .
N10 C48 1.368(10) .
N10 Cu2 2.050(7) 2_865
N11 C53 1.129(13) .
C1 C2 1.472(12) .
C3 C4 1.382(11) .
C4 C5 1.348(11) .
C5 C6 1.407(10) .
C6 C7 1.410(10) .
C6 C11 1.469(10) .
C7 C8 1.428(10) .
C8 C9 1.357(10) .
C9 C10 1.452(10) .
C10 C11 1.397(10) .
C11 C12 1.414(11) .
C12 C13 1.348(11) .
C13 C14 1.379(11) .
C15 C16 1.391(11) .
C16 C17 1.364(11) .
C17 C18 1.400(10) .
C18 C19 1.398(10) .
C18 C23 1.464(10) .
C19 C20 1.421(10) .
C20 C21 1.349(10) .
C21 C22 1.425(10) .
C22 C23 1.423(10) .
C23 C24 1.396(10) .
C24 C25 1.381(11) .
C25 C26 1.389(11) .
C27 C28 1.463(14) .
C29 C30 1.398(12) .
C30 C31 1.383(11) .
C31 C32 1.391(10) .
C32 C33 1.412(11) .
C32 C37 1.450(10) .
C33 C34 1.427(11) .
C34 C35 1.352(10) .
C35 C36 1.417(11) .
C36 C37 1.390(10) .
C37 C38 1.425(11) .
C38 C39 1.359(10) .
C39 C40 1.388(11) .
C41 C42 1.376(12) .
C42 C43 1.356(12) .
C43 C44 1.409(11) .
C44 C45 1.409(11) .
C44 C49 1.446(12) .
C45 C46 1.425(11) .
C46 C47 1.349(11) .
C47 C48 1.434(11) .
C48 C49 1.409(11) .
C49 C50 1.406(11) .
C50 C51 1.366(12) .
C51 C52 1.378(12) .
C53 C54 1.443(14) .
O3S C4S 1.512(19) .
O3S C2S 1.531(17) .
O8S C9S 1.423(19) .
O8S C7S 1.436(18) .
O13S C14S 1.396(19) .
O13S C12S 1.44(2) .
C1S C2S 1.549(19) .
C4S C5S 1.352(19) .
C6S C7S 1.527(17) .
C7S C6S 0.75(5) 2_765
C9S C10S 1.480(19) .
C11S C12S 1.50(2) .
C14S C15S 1.65(6) 2_865
C14S C15S 1.53(2) .
C15S C15S 1.80(11) 2_865
C15S C14S 1.65(6) 2_865
